data_7701491
loop_
_publ_author_name
'You, Ming-Hua'
'Li, Meng-Hua'
'Li, Hao-Hong'
'Chen, Yong'
'Lin, Mei-Jin'

_publ_section_title
;
 The impact of metal cations on photochemical properties of hybrid
 heterostructures with infinite alkaline-earth metal oxide clusters
;
_journal_name_full 'Dalton Transactions'
_journal_paper_doi 10.1039/C9DT04104D
_journal_year 2019
_chemical_formula_moiety 'C21 H19 Ca N3 O8, 1[C3H7NO]'
_chemical_formula_sum 'C24 H26 Ca N4 O9'
_chemical_formula_weight 554.57
_space_group_crystal_system tetragonal
_space_group_IT_number 88
_space_group_name_Hall '-I 4ad'
_space_group_name_H-M_alt 'I 41/a :2'
_atom_sites_solution_hydrogens geom
_audit_block_doi 10.5517/ccdc.csd.cc22k8zx
_audit_creation_date 2019-10-28
_audit_creation_method
;
Olex2 1.3-dev
(compiled 2019.10.03 svn.r3666 for OlexSys, GUI svn.r5830)
;
_audit_update_record
;
2019-10-29 deposited with the CCDC.	2019-11-04 downloaded from the CCDC.
;
_cell_angle_alpha 90
_cell_angle_beta 90
_cell_angle_gamma 90
_cell_formula_units_Z 16
_cell_length_a 28.1585(17)
_cell_length_b 28.1585(17)
_cell_length_c 13.4560(16)
_cell_measurement_reflns_used 2366
_cell_measurement_temperature 293(2)
_cell_measurement_theta_max 20.3160
_cell_measurement_theta_min 3.7510
_cell_volume 10669.3(16)
_computing_cell_refinement 'CrysAlisPro 1.171.39.28b (Rigaku OD, 2015)'
_computing_data_collection 'CrysAlisPro 1.171.39.28b (Rigaku OD, 2015)'
_computing_data_reduction 'CrysAlisPro 1.171.39.28b (Rigaku OD, 2015)'
_computing_molecular_graphics 'Olex2 1.3-dev (Dolomanov et al., 2009)'
_computing_publication_material 'Olex2 1.3-dev (Dolomanov et al., 2009)'
_computing_structure_refinement 'ShelXL 2018/3 (Sheldrick, 2015)'
_computing_structure_solution 'SHELXT 2014/5 (Sheldrick, 2014)'
_diffrn_ambient_temperature 293(2)
_diffrn_measured_fraction_theta_full 0.997
_diffrn_measured_fraction_theta_max 0.997
_diffrn_measurement_details
;
List of Runs (angles in degrees, time in seconds):

  # Type    Start    End  Width  t~exp~   \w     \q     \k     \f   Frames
#--------------------------------------------------------------------------
  1  \w    -79.00 -53.00   0.50   45.00    --   -9.60  31.00  22.00   52
  2  \w    -98.00 -73.00   0.50   45.00    --   -9.60  55.00-150.00   50
  3  \w    -43.00  78.00   0.50   45.00    --   -9.60  55.00-150.00  242
  4  \w    -23.00   2.00   0.50   45.00    --   -9.60  31.00  22.00   50
;
_diffrn_measurement_device 'four-circle diffractometer'
_diffrn_measurement_device_type 'XtaLAB AFC11 (RCD3): quarter-chi single'
_diffrn_measurement_method '\w scans'
_diffrn_radiation_type MoK\a
_diffrn_radiation_wavelength 0.71073
_diffrn_reflns_av_R_equivalents 0.1125
_diffrn_reflns_av_unetI/netI 0.1104
_diffrn_reflns_Laue_measured_fraction_full 0.997
_diffrn_reflns_Laue_measured_fraction_max 0.997
_diffrn_reflns_limit_h_max 33
_diffrn_reflns_limit_h_min -33
_diffrn_reflns_limit_k_max 23
_diffrn_reflns_limit_k_min -30
_diffrn_reflns_limit_l_max 16
_diffrn_reflns_limit_l_min -14
_diffrn_reflns_number 23227
_diffrn_reflns_point_group_measured_fraction_full 0.997
_diffrn_reflns_point_group_measured_fraction_max 0.997
_diffrn_reflns_theta_full 25.027
_diffrn_reflns_theta_max 25.027
_diffrn_reflns_theta_min 3.655
_exptl_absorpt_coefficient_mu 0.293
_exptl_absorpt_correction_T_max 1.00000
_exptl_absorpt_correction_T_min 0.76525
_exptl_absorpt_correction_type multi-scan
_exptl_absorpt_process_details
;
CrysAlisPro 1.171.39.28b (Rigaku Oxford Diffraction, 2015)
Empirical absorption correction using spherical harmonics,
 implemented in SCALE3 ABSPACK scaling algorithm.
;
_exptl_crystal_colour red
_exptl_crystal_colour_primary red
_exptl_crystal_density_diffrn 1.381
_exptl_crystal_description block
_exptl_crystal_F_000 4640
_exptl_crystal_size_max 0.12
_exptl_crystal_size_mid 0.08
_exptl_crystal_size_min 0.06
_refine_diff_density_max 0.243
_refine_diff_density_min -0.195
_refine_diff_density_rms 0.052
_refine_ls_extinction_method none
_refine_ls_goodness_of_fit_ref 0.992
_refine_ls_hydrogen_treatment constr
_refine_ls_matrix_type full
_refine_ls_number_parameters 303
_refine_ls_number_reflns 4698
_refine_ls_number_restraints 0
_refine_ls_restrained_S_all 0.992
_refine_ls_R_factor_all 0.1356
_refine_ls_R_factor_gt 0.0702
_refine_ls_shift/su_max 0.000
_refine_ls_shift/su_mean 0.000
_refine_ls_structure_factor_coef Fsqd
_refine_ls_weighting_details 'w=1/[\s^2^(Fo^2^)+(0.0829P)^2^] where P=(Fo^2^+2Fc^2^)/3'
_refine_ls_weighting_scheme calc
_refine_ls_wR_factor_gt 0.1540
_refine_ls_wR_factor_ref 0.1773
_reflns_Friedel_coverage 0.000
_reflns_number_gt 2563
_reflns_number_total 4698
_reflns_threshold_expression 'I > 2\s(I)'
_cod_data_source_file c9dt04104d2.cif
_cod_data_source_block ca_1020
_cod_original_cell_volume 10669.3(18)
_cod_original_sg_symbol_H-M 'I 41/a'
_cod_database_code 7701491
_shelx_shelxl_version_number 2018/3
_shelx_space_group_comment
;
The symmetry employed for this shelxl refinement is uniquely defined
by the following loop, which should always be used as a source of
symmetry information in preference to the above space-group names.
They are only intended as comments.
;
_olex2_refinement_description
;
1. Twinned data refinement
 Scales: 0.8195(18)
 0.1805(18)
2. Fixed Uiso
 At 1.2 times of:
  All C(H) groups
 At 1.5 times of:
  All C(H,H,H) groups
3.a Aromatic/amide H refined with riding coordinates:
 C13(H13), C9(H9), C11(H11), C19(H19), C18(H18), C5(H5), C3(H3)
3.b Idealised Me refined as rotating group:
 C4(H4A,H4B,H4C), C6(H6A,H6B,H6C), C2(H2A,H2B,H2C), C1(H1A,H1B,H1C)
;
_smtbx_masks_void_probe_radius 1.2
_smtbx_masks_void_truncation_radius 1.2
_platon_squeeze_special_details
;
A solvent mask was calculated and 540 electrons were
found in a volume of 2452\%A^3 in 1 void per unit cell.
This is reasonably consistent with the presence of 1[C3H7NO]
per Formula Unit which account for 640 electrons 
per unit cell.
;
_platon_squeeze_void_probe_radius 1.20
_olex2_submission_special_instructions 'No special instructions were received'
_oxdiff_exptl_absorpt_empirical_details
;
Empirical correction (ABSPACK) includes:
- Absorption correction using spherical harmonics
- Frame scaling
;

loop_
_space_group_symop_operation_xyz
'x, y, z'
'-x+1/2, -y, z+1/2'
'-y+3/4, x+1/4, z+1/4'
'y+3/4, -x+3/4, z+3/4'
'x+1/2, y+1/2, z+1/2'
'-x+1, -y+1/2, z+1'
'-y+5/4, x+3/4, z+3/4'
'y+5/4, -x+5/4, z+5/4'
'-x, -y, -z'
'x-1/2, y, -z-1/2'
'y-3/4, -x-1/4, -z-1/4'
'-y-3/4, x-3/4, -z-3/4'
'-x+1/2, -y+1/2, -z+1/2'
'x, y+1/2, -z'
'y-1/4, -x+1/4, -z+1/4'
'-y-1/4, x-1/4, -z-1/4'

loop_
_atom_site_label
_atom_site_type_symbol
_atom_site_fract_x
_atom_site_fract_y
_atom_site_fract_z
_atom_site_U_iso_or_equiv
_atom_site_adp_type
_atom_site_occupancy
_atom_site_site_symmetry_order
_atom_site_calc_flag
_atom_site_refinement_flags_posn
_atom_site_refinement_flags_adp
Ca01 Ca 0.25398(4) 0.44001(3) 0.62243(8) 0.0516(3) Uani 1 1 d . .
O5 O 0.32797(13) 0.56733(13) 0.7591(3) 0.0676(10) Uani 1 1 d . .
O6 O 0.29739(11) 0.50725(11) 0.6773(2) 0.0542(8) Uani 1 1 d . .
O4 O 0.25279(12) 0.54630(11) 0.3199(3) 0.0599(9) Uani 1 1 d . .
O3 O 0.30846(14) 0.58203(13) 0.2341(3) 0.0739(11) Uani 1 1 d . .
N3 N 0.41149(15) 0.66274(14) 0.4911(3) 0.0520(10) Uani 1 1 d . .
O1 O 0.35514(15) 0.71991(14) 0.4868(4) 0.0945(14) Uani 1 1 d . .
O2 O 0.46739(13) 0.60575(16) 0.4870(4) 0.0965(15) Uani 1 1 d . .
C13 C 0.36248(16) 0.60691(17) 0.5820(4) 0.0534(13) Uani 1 1 d . .
H13 H 0.377180 0.616608 0.640442 0.064 Uiso 1 1 calc R U
O7 O 0.29950(17) 0.37914(15) 0.7103(4) 0.0939(14) Uani 1 1 d . .
C21 C 0.48237(17) 0.73237(17) 0.4892(4) 0.0457(11) Uani 1 1 d . .
C8 C 0.32839(16) 0.57180(16) 0.5839(4) 0.0473(12) Uani 1 1 d . .
C9 C 0.30593(16) 0.55901(16) 0.4968(4) 0.0485(11) Uani 1 1 d . .
H9 H 0.282692 0.535556 0.498054 0.058 Uiso 1 1 calc R U
C7 C 0.31690(16) 0.54775(18) 0.6803(4) 0.0491(12) Uani 1 1 d . .
C14 C 0.29116(19) 0.56913(17) 0.3141(4) 0.0541(13) Uani 1 1 d . .
C16 C 0.45880(19) 0.6475(2) 0.4890(4) 0.0601(15) Uani 1 1 d . .
C12 C 0.37449(17) 0.62740(17) 0.4930(4) 0.0518(12) Uani 1 1 d . .
C10 C 0.31732(17) 0.58026(16) 0.4090(4) 0.0509(12) Uani 1 1 d . .
O8 O 0.21640(16) 0.37274(14) 0.5408(3) 0.0885(13) Uani 1 1 d . .
C11 C 0.35286(17) 0.61447(16) 0.4060(4) 0.0500(12) Uani 1 1 d . .
H11 H 0.361764 0.628308 0.346026 0.060 Uiso 1 1 calc R U
C20 C 0.49521(19) 0.68429(18) 0.4882(4) 0.0537(13) Uani 1 1 d . .
C17 C 0.43478(18) 0.74644(19) 0.4880(4) 0.0555(13) Uani 1 1 d . .
N2 N 0.23564(18) 0.32766(17) 0.4076(4) 0.0824(15) Uani 1 1 d . .
C19 C 0.5421(2) 0.67179(19) 0.4893(4) 0.0688(16) Uani 1 1 d . .
H19 H 0.550542 0.639871 0.491708 0.083 Uiso 1 1 calc R U
C18 C 0.4226(2) 0.7937(2) 0.4868(5) 0.0750(17) Uani 1 1 d . .
H18 H 0.390812 0.802552 0.484343 0.090 Uiso 1 1 calc R U
C15 C 0.3965(2) 0.7100(2) 0.4887(4) 0.0658(16) Uani 1 1 d . .
C5 C 0.2115(2) 0.3613(2) 0.4536(6) 0.0791(17) Uani 1 1 d . .
H5 H 0.188923 0.377710 0.416667 0.095 Uiso 1 1 calc R U
C3 C 0.3041(3) 0.3700(3) 0.7986(7) 0.099(2) Uani 1 1 d . .
H3 H 0.325789 0.388324 0.833863 0.119 Uiso 1 1 calc R U
N1 N 0.2815(3) 0.3371(3) 0.8485(6) 0.143(3) Uani 1 1 d . .
C4 C 0.2716(3) 0.3009(3) 0.4548(7) 0.132(3) Uani 1 1 d . .
H4A H 0.273606 0.310028 0.523439 0.199 Uiso 1 1 calc R U
H4B H 0.301456 0.306893 0.422773 0.199 Uiso 1 1 calc R U
H4C H 0.264114 0.267750 0.450287 0.199 Uiso 1 1 calc R U
C6 C 0.2290(3) 0.3192(3) 0.2998(6) 0.118(3) Uani 1 1 d . .
H6A H 0.219457 0.286848 0.289254 0.178 Uiso 1 1 calc R U
H6B H 0.258320 0.325077 0.265605 0.178 Uiso 1 1 calc R U
H6C H 0.204906 0.340142 0.274836 0.178 Uiso 1 1 calc R U
C2 C 0.2446(5) 0.3095(3) 0.7981(8) 0.177(4) Uani 1 1 d . .
H2A H 0.215983 0.310140 0.836912 0.265 Uiso 1 1 calc R U
H2B H 0.255049 0.277253 0.790507 0.265 Uiso 1 1 calc R U
H2C H 0.238509 0.322993 0.733822 0.265 Uiso 1 1 calc R U
C1 C 0.2856(5) 0.3307(3) 0.9579(7) 0.203(6) Uani 1 1 d . .
H1A H 0.302926 0.302084 0.971725 0.304 Uiso 1 1 calc R U
H1B H 0.254428 0.328498 0.986487 0.304 Uiso 1 1 calc R U
H1C H 0.302054 0.357329 0.986030 0.304 Uiso 1 1 calc R U

loop_
_atom_site_aniso_label
_atom_site_aniso_U_11
_atom_site_aniso_U_22
_atom_site_aniso_U_33
_atom_site_aniso_U_23
_atom_site_aniso_U_13
_atom_site_aniso_U_12
Ca01 0.0572(6) 0.0455(6) 0.0522(6) -0.0005(5) 0.0106(5) -0.0013(5)
O5 0.088(3) 0.068(2) 0.048(2) 0.0047(19) -0.0006(19) -0.0164(19)
O6 0.052(2) 0.048(2) 0.063(2) 0.0094(16) -0.0009(16) -0.0076(16)
O4 0.058(2) 0.056(2) 0.065(2) -0.0037(17) -0.0135(18) -0.0155(18)
O3 0.093(3) 0.094(3) 0.035(2) 0.0106(19) -0.0167(19) -0.028(2)
N3 0.062(3) 0.044(3) 0.050(2) 0.0006(18) 0.001(2) -0.023(2)
O1 0.048(3) 0.072(3) 0.163(4) -0.014(3) 0.013(2) -0.018(2)
O2 0.068(3) 0.053(3) 0.169(5) 0.018(3) -0.013(3) -0.021(2)
C13 0.050(3) 0.060(3) 0.050(3) 0.003(2) -0.007(2) -0.020(2)
O7 0.126(4) 0.084(3) 0.072(3) 0.014(2) -0.001(3) 0.024(3)
C21 0.055(4) 0.042(3) 0.040(3) -0.010(2) 0.003(2) -0.0144(19)
C8 0.046(3) 0.048(3) 0.047(3) -0.001(2) -0.003(2) -0.007(2)
C9 0.046(3) 0.044(3) 0.055(3) -0.005(2) 0.000(2) -0.015(2)
C7 0.043(3) 0.054(3) 0.051(3) 0.007(3) 0.002(2) -0.003(2)
C14 0.067(4) 0.040(3) 0.055(4) 0.003(2) -0.010(3) -0.002(3)
C16 0.062(4) 0.048(4) 0.070(4) 0.017(3) -0.009(3) -0.010(3)
C12 0.054(3) 0.051(3) 0.050(3) 0.003(2) -0.001(2) -0.019(2)
C10 0.050(3) 0.053(3) 0.050(3) 0.004(2) 0.000(2) -0.014(2)
O8 0.117(4) 0.074(3) 0.075(3) -0.008(2) 0.013(3) -0.028(2)
C11 0.063(3) 0.045(3) 0.042(3) 0.006(2) 0.006(2) -0.017(2)
C20 0.054(3) 0.049(3) 0.058(3) -0.002(2) -0.004(2) -0.019(3)
C17 0.056(4) 0.057(4) 0.053(3) -0.005(2) 0.006(2) -0.012(3)
N2 0.089(4) 0.054(3) 0.103(4) -0.022(3) 0.011(3) 0.004(3)
C19 0.063(4) 0.052(3) 0.092(5) 0.009(3) -0.007(3) -0.010(3)
C18 0.051(3) 0.062(4) 0.112(5) -0.009(3) 0.018(3) -0.016(3)
C15 0.050(4) 0.071(4) 0.077(4) -0.003(3) 0.005(3) -0.020(3)
C5 0.082(4) 0.064(4) 0.091(5) -0.006(4) 0.007(4) -0.017(3)
C3 0.115(6) 0.067(5) 0.115(7) 0.008(4) 0.012(5) 0.031(4)
N1 0.228(9) 0.083(5) 0.117(7) 0.005(4) -0.006(5) -0.029(5)
C4 0.137(7) 0.096(6) 0.165(8) 0.032(5) 0.020(6) 0.039(5)
C6 0.140(7) 0.112(6) 0.103(6) -0.039(5) 0.010(5) -0.001(5)
C2 0.257(14) 0.090(7) 0.182(10) -0.010(6) 0.016(10) -0.020(8)
C1 0.386(19) 0.135(8) 0.088(7) 0.055(6) 0.001(8) -0.022(9)

loop_
_atom_type_symbol
_atom_type_description
_atom_type_scat_dispersion_real
_atom_type_scat_dispersion_imag
_atom_type_scat_source
C C 0.0033 0.0016 'International Tables Vol C Tables 4.2.6.8 and 6.1.1.4'
Ca Ca 0.2262 0.3064 'International Tables Vol C Tables 4.2.6.8 and 6.1.1.4'
H H 0.0000 0.0000 'International Tables Vol C Tables 4.2.6.8 and 6.1.1.4'
N N 0.0061 0.0033 'International Tables Vol C Tables 4.2.6.8 and 6.1.1.4'
O O 0.0106 0.0060 'International Tables Vol C Tables 4.2.6.8 and 6.1.1.4'

loop_
_geom_angle_atom_site_label_1
_geom_angle_atom_site_label_2
_geom_angle_atom_site_label_3
_geom_angle
_geom_angle_site_symmetry_1
_geom_angle_site_symmetry_3
Ca01 Ca01 Ca01 131.589(19) 4_454 3
O5 Ca01 Ca01 109.01(10) 4_454 3
O5 Ca01 Ca01 83.52(9) 4_454 4_454
O5 Ca01 O6 51.19(11) 4_454 4_454
O5 Ca01 O4 135.23(13) 4_454 2_565
O5 Ca01 O7 76.69(15) 4_454 .
O5 Ca01 C7 25.13(12) 4_454 4_454
O5 Ca01 O8 82.66(14) 4_454 .
O6 Ca01 Ca01 36.98(8) . 3
O6 Ca01 Ca01 137.33(7) 4_454 3
O6 Ca01 Ca01 32.56(7) 4_454 4_454
O6 Ca01 Ca01 99.99(8) . 4_454
O6 Ca01 O5 89.04(12) . 4_454
O6 Ca01 O6 100.58(10) . 4_454
O6 Ca01 O4 163.94(9) 4_454 2_565
O6 Ca01 O4 67.35(10) . 2_565
O6 Ca01 O4 78.77(10) . 3
O6 Ca01 O3 112.95(12) . 2_565
O6 Ca01 O7 98.00(13) . .
O6 Ca01 C7 26.13(12) 4_454 4_454
O6 Ca01 C7 96.50(13) . 4_454
O6 Ca01 O8 170.67(14) . .
O4 Ca01 Ca01 98.36(8) 3 3
O4 Ca01 Ca01 135.95(7) 2_565 4_454
O4 Ca01 Ca01 32.90(7) 2_565 3
O4 Ca01 Ca01 38.05(8) 3 4_454
O4 Ca01 O5 114.30(12) 3 4_454
O4 Ca01 O6 68.05(10) 3 4_454
O4 Ca01 O4 98.33(10) 3 2_565
O4 Ca01 O3 86.66(13) 3 2_565
O4 Ca01 O7 168.28(14) 3 .
O4 Ca01 C7 92.22(13) 3 4_454
O4 Ca01 C7 158.30(14) 2_565 4_454
O4 Ca01 O8 100.73(14) 3 .
O3 Ca01 Ca01 106.85(11) 2_565 4_454
O3 Ca01 Ca01 83.24(9) 2_565 3
O3 Ca01 O5 152.80(13) 2_565 4_454
O3 Ca01 O6 132.97(13) 2_565 4_454
O3 Ca01 O4 50.63(11) 2_565 2_565
O3 Ca01 O7 84.25(16) 2_565 .
O3 Ca01 C7 149.63(14) 2_565 4_454
O3 Ca01 O8 76.23(14) 2_565 .
O7 Ca01 Ca01 152.91(11) . 4_454
O7 Ca01 Ca01 73.25(11) . 3
O7 Ca01 O6 123.67(13) . 4_454
O7 Ca01 O4 70.14(13) . 2_565
O7 Ca01 C7 99.37(16) . 4_454
C7 Ca01 Ca01 58.63(11) 4_454 4_454
C7 Ca01 Ca01 126.82(11) 4_454 3
O8 Ca01 Ca01 150.92(11) . 3
O8 Ca01 Ca01 74.91(11) . 4_454
O8 Ca01 O6 70.86(12) . 4_454
O8 Ca01 O4 121.76(13) . 2_565
O8 Ca01 O7 84.28(15) . .
O8 Ca01 C7 74.18(14) . 4_454
C7 O5 Ca01 99.2(3) . 3
Ca01 O6 Ca01 110.46(12) . 3
C7 O6 Ca01 162.3(3) . .
C7 O6 Ca01 86.6(3) . 3
Ca01 O4 Ca01 109.05(12) 4_454 2_564
C14 O4 Ca01 85.8(3) . 2_564
C14 O4 Ca01 164.2(3) . 4_454
C14 O3 Ca01 100.4(3) . 2_564
C16 N3 C12 118.5(4) . .
C15 N3 C16 125.4(4) . .
C15 N3 C12 116.1(4) . .
C8 C13 H13 120.3 . .
C12 C13 H13 120.3 . .
C12 C13 C8 119.3(5) . .
C3 O7 Ca01 132.2(4) . .
C20 C21 C21 120.0(6) . 6_564
C17 C21 C21 118.5(6) . 6_564
C17 C21 C20 121.4(4) . .
C13 C8 C9 119.4(4) . .
C13 C8 C7 119.4(4) . .
C9 C8 C7 121.2(4) . .
C8 C9 H9 119.5 . .
C10 C9 C8 120.9(4) . .
C10 C9 H9 119.5 . .
O5 C7 O6 122.6(4) . .
O5 C7 C8 119.1(4) . .
O6 C7 C8 118.2(5) . .
O4 C14 Ca01 68.4(3) . 2_564
O4 C14 C10 118.2(5) . .
O3 C14 Ca01 54.7(3) . 2_564
O3 C14 O4 122.9(5) . .
O3 C14 C10 119.0(5) . .
C10 C14 Ca01 172.2(4) . 2_564
N3 C16 C20 116.8(5) . .
O2 C16 N3 119.5(5) . .
O2 C16 C20 123.7(5) . .
C13 C12 N3 119.0(4) . .
C11 C12 N3 119.3(4) . .
C11 C12 C13 121.7(4) . .
C9 C10 C14 121.9(4) . .
C9 C10 C11 120.0(4) . .
C11 C10 C14 118.1(4) . .
C5 O8 Ca01 133.3(4) . .
C12 C11 C10 118.6(4) . .
C12 C11 H11 120.7 . .
C10 C11 H11 120.7 . .
C21 C20 C16 120.3(5) . .
C19 C20 C21 119.9(4) . .
C19 C20 C16 119.8(5) . .
C21 C17 C15 119.9(5) . .
C18 C17 C21 120.9(5) . .
C18 C17 C15 119.2(5) . .
C5 N2 C4 122.7(6) . .
C5 N2 C6 120.6(6) . .
C4 N2 C6 116.4(6) . .
C20 C19 H19 119.7 . .
C20 C19 C18 120.7(5) . 6_564
C18 C19 H19 119.7 6_564 .
C17 C18 C19 119.9(5) . 6_564
C17 C18 H18 120.0 . .
C19 C18 H18 120.0 6_564 .
N3 C15 C17 116.0(5) . .
O1 C15 N3 121.2(5) . .
O1 C15 C17 122.8(5) . .
O8 C5 N2 125.5(7) . .
O8 C5 H5 117.3 . .
N2 C5 H5 117.3 . .
O7 C3 H3 116.7 . .
O7 C3 N1 126.5(8) . .
N1 C3 H3 116.7 . .
C3 N1 C2 118.9(8) . .
C3 N1 C1 123.7(8) . .
C2 N1 C1 116.7(8) . .
N2 C4 H4A 109.5 . .
N2 C4 H4B 109.5 . .
N2 C4 H4C 109.5 . .
H4A C4 H4B 109.5 . .
H4A C4 H4C 109.5 . .
H4B C4 H4C 109.5 . .
N2 C6 H6A 109.5 . .
N2 C6 H6B 109.5 . .
N2 C6 H6C 109.5 . .
H6A C6 H6B 109.5 . .
H6A C6 H6C 109.5 . .
H6B C6 H6C 109.5 . .
N1 C2 H2A 109.5 . .
N1 C2 H2B 109.5 . .
N1 C2 H2C 109.5 . .
H2A C2 H2B 109.5 . .
H2A C2 H2C 109.5 . .
H2B C2 H2C 109.5 . .
N1 C1 H1A 109.5 . .
N1 C1 H1B 109.5 . .
N1 C1 H1C 109.5 . .
H1A C1 H1B 109.5 . .
H1A C1 H1C 109.5 . .
H1B C1 H1C 109.5 . .

loop_
_geom_bond_atom_site_label_1
_geom_bond_atom_site_label_2
_geom_bond_distance
_geom_bond_site_symmetry_2
Ca01 Ca01 4.1290(8) 4_454
Ca01 Ca01 4.1290(8) 3
Ca01 O5 2.401(3) 4_454
Ca01 O6 2.372(3) .
Ca01 O6 2.651(3) 4_454
Ca01 O4 2.373(4) 3
Ca01 O4 2.692(3) 2_565
Ca01 O3 2.395(3) 2_565
Ca01 O7 2.445(5) .
Ca01 C7 2.870(5) 4_454
Ca01 O8 2.432(4) .
O5 C7 1.235(6) .
O6 C7 1.266(5) .
O4 C14 1.260(5) .
O3 C14 1.236(6) .
N3 C16 1.400(7) .
N3 C12 1.441(5) .
N3 C15 1.395(7) .
O1 C15 1.198(6) .
O2 C16 1.201(6) .
C13 H13 0.9300 .
C13 C8 1.378(6) .
C13 C12 1.371(7) .
O7 C3 1.222(8) .
C21 C21 1.404(8) 6_564
C21 C20 1.401(7) .
C21 C17 1.397(7) .
C8 C9 1.379(6) .
C8 C7 1.500(7) .
C9 H9 0.9300 .
C9 C10 1.362(6) .
C14 C10 1.508(7) .
C16 C20 1.458(7) .
C12 C11 1.370(6) .
C10 C11 1.390(6) .
O8 C5 1.225(7) .
C11 H11 0.9300 .
C20 C19 1.367(7) .
C17 C18 1.374(8) .
C17 C15 1.489(7) .
N2 C5 1.320(7) .
N2 C4 1.412(8) .
N2 C6 1.482(9) .
C19 H19 0.9300 .
C19 C18 1.390(7) 6_564
C18 H18 0.9300 .
C5 H5 0.9300 .
C3 H3 0.9300 .
C3 N1 1.310(9) .
N1 C2 1.463(12) .
N1 C1 1.488(11) .
C4 H4A 0.9600 .
C4 H4B 0.9600 .
C4 H4C 0.9600 .
C6 H6A 0.9600 .
C6 H6B 0.9600 .
C6 H6C 0.9600 .
C2 H2A 0.9600 .
C2 H2B 0.9600 .
C2 H2C 0.9600 .
C1 H1A 0.9600 .
C1 H1B 0.9600 .
C1 H1C 0.9600 .

loop_
_geom_torsion_atom_site_label_1
_geom_torsion_atom_site_label_2
_geom_torsion_atom_site_label_3
_geom_torsion_atom_site_label_4
_geom_torsion
_geom_torsion_site_symmetry_1
_geom_torsion_site_symmetry_4
Ca01 O5 C7 O6 6.2(5) 3 .
Ca01 O5 C7 C8 -171.6(3) 3 .
Ca01 O6 C7 O5 159.5(7) . .
Ca01 O6 C7 O5 -5.5(5) 3 .
Ca01 O6 C7 C8 -22.6(13) . .
Ca01 O6 C7 C8 172.3(4) 3 .
Ca01 O4 C14 Ca01 160.2(12) 4_454 2_564
Ca01 O4 C14 O3 -5.7(5) 2_564 .
Ca01 O4 C14 O3 154.5(9) 4_454 .
Ca01 O4 C14 C10 175.4(4) 2_564 .
Ca01 O4 C14 C10 -24.4(14) 4_454 .
Ca01 O3 C14 O4 6.5(5) 2_564 .
Ca01 O3 C14 C10 -174.6(4) 2_564 .
Ca01 O7 C3 N1 98.6(8) . .
Ca01 O8 C5 N2 104.5(7) . .
O4 C14 C10 C9 12.8(7) . .
O4 C14 C10 C11 -164.9(4) . .
O3 C14 C10 C9 -166.1(5) . .
O3 C14 C10 C11 16.2(7) . .
N3 C16 C20 C21 -0.2(7) . .
N3 C16 C20 C19 177.9(5) . .
N3 C12 C11 C10 179.8(4) . .
O2 C16 C20 C21 179.1(5) . .
O2 C16 C20 C19 -2.8(8) . .
C13 C8 C9 C10 0.7(7) . .
C13 C8 C7 O5 19.2(7) . .
C13 C8 C7 O6 -158.7(4) . .
C13 C12 C11 C10 1.1(8) . .
O7 C3 N1 C2 -4.2(13) . .
O7 C3 N1 C1 -174.4(8) . .
C21 C21 C20 C16 179.5(3) 6_564 .
C21 C21 C20 C19 1.4(6) 6_564 .
C21 C21 C17 C18 0.0(6) 6_564 .
C21 C21 C17 C15 -179.5(3) 6_564 .
C21 C20 C19 C18 -3.0(8) . 6_564
C21 C17 C18 C19 -1.5(8) . 6_564
C21 C17 C15 N3 0.3(7) . .
C21 C17 C15 O1 -179.3(5) . .
C8 C13 C12 N3 -177.6(4) . .
C8 C13 C12 C11 1.2(8) . .
C8 C9 C10 C14 -176.0(4) . .
C8 C9 C10 C11 1.7(8) . .
C9 C8 C7 O5 -161.7(4) . .
C9 C8 C7 O6 20.4(7) . .
C9 C10 C11 C12 -2.5(7) . .
C7 C8 C9 C10 -178.5(4) . .
C14 C10 C11 C12 175.3(5) . .
C16 N3 C12 C13 82.0(6) . .
C16 N3 C12 C11 -96.8(6) . .
C16 N3 C15 O1 177.0(5) . .
C16 N3 C15 C17 -2.6(7) . .
C16 C20 C19 C18 178.9(5) . 6_564
C12 N3 C16 O2 1.3(7) . .
C12 N3 C16 C20 -179.4(4) . .
C12 N3 C15 O1 -1.1(7) . .
C12 N3 C15 C17 179.3(4) . .
C12 C13 C8 C9 -2.1(7) . .
C12 C13 C8 C7 177.1(5) . .
C20 C21 C17 C18 -178.5(5) . .
C20 C21 C17 C15 2.0(7) . .
C17 C21 C20 C16 -2.0(7) . .
C17 C21 C20 C19 179.9(5) . .
C18 C17 C15 N3 -179.2(5) . .
C18 C17 C15 O1 1.2(8) . .
C15 N3 C16 O2 -176.7(5) . .
C15 N3 C16 C20 2.6(7) . .
C15 N3 C12 C13 -99.8(6) . .
C15 N3 C12 C11 81.4(6) . .
C15 C17 C18 C19 178.0(5) . 6_564
C4 N2 C5 O8 -1.4(10) . .
C6 N2 C5 O8 -175.7(6) . .

loop_
_platon_squeeze_void_nr
_platon_squeeze_void_average_x
_platon_squeeze_void_average_y
_platon_squeeze_void_average_z
_platon_squeeze_void_volume
_platon_squeeze_void_count_electrons
_platon_squeeze_void_content
1 0.000 0.250 0.625 613 135 '4 DMF'
2 0.000 0.750 0.375 613 135 '4 DMF'
3 0.500 0.250 0.875 613 135 '4 DMF'
4 0.500 0.750 0.125 613 135 '4 DMF'

loop_
_twin_individual_id
_twin_individual_mass_fraction_refined
1 0.8195(18)
2 0.1805(18)
